data_4516446
loop_
_publ_author_name
'Janczak, Jan'

_publ_contact_author
;
    Jan Janczak
    Institute  of Low Temperature and Structure Research 
    Polish Academy of Sciences
    P.O.Box 1410
    Okolna 2 str., 50-950 Wroc\/law
    Poland
;
_publ_section_title
;
 Diversity in Supramolecular Solid-State Architecture Formed by
 Self-Assembly of 1-(Diaminomethylene)thiourea and Aliphatic Dicarboxylic
 Acids
;
_journal_issue 10
_journal_name_full 'Crystal Growth &amp; Design'
_journal_page_first 5097
_journal_paper_doi 10.1021/acs.cgd.5b01049
_journal_volume 15
_journal_year 2015
_chemical_formula_moiety 'C6 H8 O4, 2(C2 H7 N4 S), 2(H2 O)'
_chemical_formula_sum 'C10 H26 N8 O6 S2'
_chemical_formula_weight 418.51
_space_group_IT_number 14
_space_group_name_Hall '-P 2ybc'
_space_group_name_H-M_alt 'P 1 21/c 1'
_symmetry_cell_setting monoclinic
_symmetry_space_group_name_Hall '-P 2ybc'
_symmetry_space_group_name_H-M 'P 1 21/c 1'
_atom_sites_solution_hydrogens geom
_atom_sites_solution_primary direct
_atom_sites_solution_secondary difmap
_audit_creation_method SHELXL-97
_cell_angle_alpha 90.00
_cell_angle_beta 95.540(10)
_cell_angle_gamma 90.00
_cell_formula_units_Z 2
_cell_length_a 14.115(2)
_cell_length_b 4.8880(10)
_cell_length_c 14.301(2)
_cell_measurement_reflns_used 1521
_cell_measurement_temperature 295(2)
_cell_measurement_theta_max 28.50
_cell_measurement_theta_min 2.86
_cell_volume 982.1(3)
_computing_cell_refinement
;
Oxford Diffraction Poland (2008). CrysAlis Red, Version 171.32.6
;
_computing_data_collection
;
Oxford Diffraction Poland (2008). CrysAlis ccd, Version 171.32.6
;
_computing_data_reduction
;
Oxford Diffraction Poland (2008). CrysAlis Red, Version 171.32.6
;
_computing_molecular_graphics
;
Brandenburg & Putz (2006). Diamond 3.0. Crystal and Molecular
Structure Visualisation, University of Bonn, Germany
;
_computing_publication_material 'SHELXL-97 (Sheldrick, 1997)'
_computing_structure_refinement 'SHELXL-97 (Sheldrick, 1997)'
_computing_structure_solution 'SHELXS-97 (Sheldrick, 1990)'
_diffrn_ambient_temperature 295(2)
_diffrn_detector_area_resol_mean '1024x1024 with blocks 2x2'
_diffrn_measured_fraction_theta_full 0.992
_diffrn_measured_fraction_theta_max 0.939
_diffrn_measurement_device_type 'KUMA KM-4 with area CCD detector'
_diffrn_measurement_method \w-scan
_diffrn_radiation_monochromator graphite
_diffrn_radiation_source 'fine-focus sealed tube'
_diffrn_radiation_type MoK\a
_diffrn_radiation_wavelength 0.71073
_diffrn_reflns_av_R_equivalents 0.0689
_diffrn_reflns_av_sigmaI/netI 0.0803
_diffrn_reflns_limit_h_max 18
_diffrn_reflns_limit_h_min -18
_diffrn_reflns_limit_k_max 5
_diffrn_reflns_limit_k_min -6
_diffrn_reflns_limit_l_max 18
_diffrn_reflns_limit_l_min -18
_diffrn_reflns_number 12718
_diffrn_reflns_theta_full 28.50
_diffrn_reflns_theta_max 29.44
_diffrn_reflns_theta_min 2.86
_exptl_absorpt_coefficient_mu 0.315
_exptl_absorpt_correction_T_max 0.9564
_exptl_absorpt_correction_T_min 0.8992
_exptl_absorpt_correction_type numerical
_exptl_absorpt_process_details
;
Oxford Diffraction Poland (2009). CrysAlis Red, Version 1.171.33.42.
;
_exptl_crystal_colour colourless
_exptl_crystal_density_diffrn 1.415
_exptl_crystal_density_meas 1.41
_exptl_crystal_density_method floatation
_exptl_crystal_description parallelepiped
_exptl_crystal_F_000 444
_exptl_crystal_size_max 0.38
_exptl_crystal_size_mid 0.21
_exptl_crystal_size_min 0.15
_refine_diff_density_max 0.206
_refine_diff_density_min -0.209
_refine_diff_density_rms 0.047
_refine_ls_extinction_method none
_refine_ls_goodness_of_fit_ref 1.002
_refine_ls_hydrogen_treatment mixed
_refine_ls_matrix_type full
_refine_ls_number_parameters 145
_refine_ls_number_reflns 2554
_refine_ls_number_restraints 0
_refine_ls_restrained_S_all 1.002
_refine_ls_R_factor_all 0.1450
_refine_ls_R_factor_gt 0.0459
_refine_ls_shift/su_max 0.000
_refine_ls_shift/su_mean 0.000
_refine_ls_structure_factor_coef Fsqd
_refine_ls_weighting_details 'calc w=1/[\s^2^(Fo^2^)+(0.0350P)^2^+0.1582P] where P=(Fo^2^+2Fc^2^)/3'
_refine_ls_weighting_scheme calc
_refine_ls_wR_factor_gt 0.0729
_refine_ls_wR_factor_ref 0.0967
_reflns_number_gt 1273
_reflns_number_total 2554
_reflns_threshold_expression I>2\s(I)
_cod_data_source_file cg5b01049_si_005.cif
_cod_data_source_block 2i4tad_COMP4
_cod_original_sg_symbol_H-M 'P 21/c'
_cod_database_code 4516446

loop_
_symmetry_equiv_pos_as_xyz
'x, y, z'
'-x, y+1/2, -z+1/2'
'-x, -y, -z'
'x, -y-1/2, z-1/2'

loop_
_atom_site_label
_atom_site_type_symbol
_atom_site_fract_x
_atom_site_fract_y
_atom_site_fract_z
_atom_site_U_iso_or_equiv
_atom_site_adp_type
_atom_site_occupancy
_atom_site_symmetry_multiplicity
_atom_site_calc_flag
_atom_site_refinement_flags
S1 S 0.02759(4) 0.33584(12) 0.35563(4) 0.0541(2) Uani 1 1 d .
C1 C 0.11078(14) 0.5674(4) 0.38795(14) 0.0407(5) Uani 1 1 d .
N1 N 0.18342(12) 0.6433(4) 0.33478(12) 0.0431(5) Uani 1 1 d .
H1 H 0.2199(15) 0.763(4) 0.3604(15) 0.052 Uiso 1 1 d .
N2 N 0.11490(15) 0.6976(4) 0.46785(14) 0.0584(6) Uani 1 1 d .
H2 H 0.0692(16) 0.681(5) 0.5023(17) 0.070 Uiso 1 1 d .
H3 H 0.1572(17) 0.833(5) 0.4843(16) 0.070 Uiso 1 1 d .
C2 C 0.20480(15) 0.5532(4) 0.25016(14) 0.0414(5) Uani 1 1 d .
N3 N 0.27782(15) 0.6682(5) 0.21521(15) 0.0614(6) Uani 1 1 d .
H4 H 0.2921(17) 0.602(5) 0.1621(17) 0.074 Uiso 1 1 d .
H5 H 0.3099(18) 0.796(5) 0.2444(17) 0.074 Uiso 1 1 d .
N4 N 0.15782(14) 0.3592(4) 0.20340(13) 0.0499(5) Uani 1 1 d .
H6 H 0.1738(15) 0.315(4) 0.1499(16) 0.060 Uiso 1 1 d .
H7 H 0.1100(16) 0.282(4) 0.2298(15) 0.060 Uiso 1 1 d .
O1 O 0.31776(10) 1.0413(3) 0.40059(10) 0.0547(4) Uani 1 1 d .
O2 O 0.25076(11) 1.0603(3) 0.53266(10) 0.0599(5) Uani 1 1 d .
C3 C 0.31170(14) 1.1366(4) 0.48079(15) 0.0419(5) Uani 1 1 d .
C4 C 0.37888(16) 1.3506(5) 0.52063(17) 0.0591(6) Uani 1 1 d .
H41 H 0.3443 1.5220 0.5207 0.089 Uiso 1 1 calc R
H42 H 0.3976 1.3034 0.5857 0.089 Uiso 1 1 calc R
C5 C 0.46655(15) 1.3993(4) 0.47431(15) 0.0519(6) Uani 1 1 d .
H5A H 0.4491 1.4666 0.4112 0.078 Uiso 1 1 calc R
H5B H 0.4995 1.2267 0.4691 0.078 Uiso 1 1 calc R
O3 O 0.45488(14) 1.0041(4) 0.27355(12) 0.0690(5) Uani 1 1 d .
H31 H 0.424(2) 1.044(6) 0.320(2) 0.104 Uiso 1 1 d .
H32 H 0.481(2) 1.154(6) 0.260(2) 0.104 Uiso 1 1 d .

loop_
_atom_site_aniso_label
_atom_site_aniso_U_11
_atom_site_aniso_U_22
_atom_site_aniso_U_33
_atom_site_aniso_U_23
_atom_site_aniso_U_13
_atom_site_aniso_U_12
S1 0.0527(4) 0.0611(4) 0.0500(4) -0.0078(3) 0.0126(3) -0.0210(3)
C1 0.0411(12) 0.0422(12) 0.0391(12) 0.0045(10) 0.0058(9) -0.0032(10)
N1 0.0439(10) 0.0458(11) 0.0408(10) -0.0085(9) 0.0093(8) -0.0128(8)
N2 0.0606(13) 0.0694(14) 0.0482(12) -0.0163(11) 0.0209(10) -0.0250(11)
C2 0.0435(12) 0.0429(12) 0.0380(12) 0.0008(10) 0.0055(10) -0.0003(10)
N3 0.0608(13) 0.0740(15) 0.0530(13) -0.0161(11) 0.0237(11) -0.0256(11)
N4 0.0533(12) 0.0557(12) 0.0427(11) -0.0116(10) 0.0144(9) -0.0129(10)
O1 0.0563(9) 0.0624(10) 0.0478(9) -0.0157(8) 0.0179(7) -0.0239(8)
O2 0.0608(10) 0.0744(11) 0.0474(9) -0.0089(8) 0.0191(8) -0.0252(8)
C3 0.0398(11) 0.0423(12) 0.0439(13) -0.0057(11) 0.0058(10) -0.0097(10)
C4 0.0553(14) 0.0613(16) 0.0625(15) -0.0167(13) 0.0148(12) -0.0141(12)
C5 0.0502(13) 0.0523(15) 0.0541(14) -0.0121(11) 0.0094(11) -0.0153(11)
O3 0.0893(13) 0.0604(11) 0.0624(11) -0.0147(10) 0.0326(9) -0.0114(10)

loop_
_atom_type_symbol
_atom_type_description
_atom_type_scat_dispersion_real
_atom_type_scat_dispersion_imag
_atom_type_scat_source
C C 0.0033 0.0016 'International Tables Vol C Tables 4.2.6.8 and 6.1.1.4'
H H 0.0000 0.0000 'International Tables Vol C Tables 4.2.6.8 and 6.1.1.4'
N N 0.0061 0.0033 'International Tables Vol C Tables 4.2.6.8 and 6.1.1.4'
O O 0.0106 0.0060 'International Tables Vol C Tables 4.2.6.8 and 6.1.1.4'
S S 0.1246 0.1234 'International Tables Vol C Tables 4.2.6.8 and 6.1.1.4'

loop_
_geom_angle_atom_site_label_1
_geom_angle_atom_site_label_2
_geom_angle_atom_site_label_3
_geom_angle
_geom_angle_site_symmetry_1
_geom_angle_site_symmetry_3
N2 C1 N1 112.19(19) . .
N2 C1 S1 123.08(16) . .
N1 C1 S1 124.73(16) . .
C2 N1 C1 130.30(18) . .
C2 N1 H1 116.0(15) . .
C1 N1 H1 113.7(15) . .
C1 N2 H2 119.2(16) . .
C1 N2 H3 123.7(15) . .
H2 N2 H3 116(2) . .
N4 C2 N3 119.6(2) . .
N4 C2 N1 123.41(19) . .
N3 C2 N1 116.9(2) . .
C2 N3 H4 115.4(16) . .
C2 N3 H5 121.6(17) . .
H4 N3 H5 123(2) . .
C2 N4 H6 118.8(15) . .
C2 N4 H7 117.3(14) . .
H6 N4 H7 124(2) . .
O2 C3 O1 123.20(18) . .
O2 C3 C4 115.70(18) . .
O1 C3 C4 121.10(18) . .
C5 C4 C3 118.15(18) . .
C5 C4 H41 107.8 . .
C3 C4 H41 107.8 . .
C5 C4 H42 107.8 . .
C3 C4 H42 107.8 . .
H41 C4 H42 107.1 . .
C4 C5 C5 113.5(2) . 3_686
C4 C5 H5A 108.9 . .
C5 C5 H5A 108.9 3_686 .
C4 C5 H5B 108.9 . .
C5 C5 H5B 108.9 3_686 .
H5A C5 H5B 107.7 . .
H31 O3 H32 104(3) . .

loop_
_geom_bond_atom_site_label_1
_geom_bond_atom_site_label_2
_geom_bond_distance
_geom_bond_site_symmetry_2
S1 C1 1.664(2) .
C1 N2 1.304(3) .
C1 N1 1.385(2) .
N1 C2 1.349(2) .
N1 H1 0.84(2) .
N2 H2 0.85(2) .
N2 H3 0.91(2) .
C2 N4 1.304(3) .
C2 N3 1.314(3) .
N3 H4 0.87(2) .
N3 H5 0.86(2) .
N4 H6 0.85(2) .
N4 H7 0.89(2) .
O1 C3 1.248(2) .
O2 C3 1.246(2) .
C3 C4 1.488(3) .
C4 C5 1.478(3) .
C4 H41 0.9700 .
C4 H42 0.9700 .
C5 C5 1.506(4) 3_686
C5 H5A 0.9700 .
C5 H5B 0.9700 .
O3 H31 0.85(3) .
O3 H32 0.85(3) .

loop_
_geom_hbond_atom_site_label_D
_geom_hbond_atom_site_label_H
_geom_hbond_atom_site_label_A
_geom_hbond_distance_DH
_geom_hbond_distance_HA
_geom_hbond_distance_DA
_geom_hbond_angle_DHA
_geom_hbond_site_symmetry_A
N1 H1 O1 0.84(2) 1.98(2) 2.815(2) 170(2) .
N2 H2 S1 0.85(2) 2.56(2) 3.380(2) 163(2) 3_566
N2 H3 O2 0.91(2) 1.81(2) 2.709(2) 170(2) .
N3 H4 O2 0.87(2) 2.05(2) 2.831(3) 150(2) 4_575
N3 H5 O3 0.86(2) 2.29(3) 3.039(3) 147(2) .
N3 H5 O1 0.86(2) 2.53(2) 3.223(3) 139(2) .
N4 H6 O2 0.85(2) 2.17(2) 2.908(2) 145(2) 4_575
N4 H7 S1 0.89(2) 2.25(2) 2.984(2) 139.9(19) .
O3 H31 O1 0.85(3) 1.98(3) 2.786(2) 158(3) .
O3 H32 O3 0.85(3) 2.02(3) 2.8662(19) 178(3) 2_655

loop_
_geom_torsion_atom_site_label_1
_geom_torsion_atom_site_label_2
_geom_torsion_atom_site_label_3
_geom_torsion_atom_site_label_4
_geom_torsion
_geom_torsion_site_symmetry_4
N2 C1 N1 C2 178.5(2) .
S1 C1 N1 C2 -1.1(3) .
C1 N1 C2 N4 -2.3(3) .
C1 N1 C2 N3 178.5(2) .
O2 C3 C4 C5 164.7(2) .
O1 C3 C4 C5 -14.8(3) .
C3 C4 C5 C5 -174.6(2) 3_686
